data_9015797
loop_
_publ_author_name
'Zoppi, M.'
'Pratesi, G.'

_publ_section_title
;
 The dual behavior of the beta-As4S4 altered by light
;
_journal_name_full 'American Mineralogist'
_journal_page_first 890
_journal_page_last 896
_journal_paper_doi 10.2138/am.2012.3968
_journal_volume 97
_journal_year 2012
_chemical_compound_source Synthetic
_chemical_formula_sum 'As S'
_space_group_IT_number 15
_symmetry_space_group_name_Hall '-C 2yc'
_symmetry_space_group_name_H-M 'C 1 2/c 1'
_cell_angle_alpha 90
_cell_angle_beta 102.520
_cell_angle_gamma 90
_cell_length_a 9.967
_cell_length_b 9.355
_cell_length_c 8.921
_cell_formula_units_Z 16
_cell_volume 812.025
_database_code_amcsd 0019017
_exptl_crystal_density_diffrn 3.501
_cod_database_code 9015797
_amcsd_formula_title beta-As4S4

loop_
_space_group_symop_operation_xyz
x,y,z
1/2+x,1/2+y,z
x,-y,1/2+z
1/2+x,1/2-y,1/2+z
-x,y,1/2-z
1/2-x,1/2+y,1/2-z
-x,-y,-z
1/2-x,1/2-y,-z

loop_
_atom_site_label
_atom_site_fract_x
_atom_site_fract_y
_atom_site_fract_z
_atom_site_U_iso_or_equiv
As1 0.00030 -0.20490 0.05530 0.04900
As2 -0.15790 -0.40370 0.13080 0.04200
S1 0.00000 -0.05990 0.25000 0.03200
S2 0.00000 -0.55010 0.25000 0.06100
S3 -0.20260 -0.30570 0.33770 0.03500

loop_
_cod_related_entry_id
_cod_related_entry_database
_cod_related_entry_code
1 AMCSD 0019017
